data_1552731
loop_
_publ_author_name
'Bullock, James D.'
'Valandro, Silvano R.'
'Sulicz, Amanda N.'
'Zeman, 4th, Charles J'
'Abboud, Khalil A.'
'Schanze, Kirk S.'

_publ_section_title
;
 Blue Phosphorescent <i>trans</i>-N-Heterocyclic Carbene Platinum
 Acetylides: Dependence on Energy Gap and Conformation.
;
_journal_issue 42
_journal_name_full 'The journal of physical chemistry. A'
_journal_page_first 9069
_journal_page_last 9078
_journal_paper_doi 10.1021/acs.jpca.9b07079
_journal_volume 123
_journal_year 2019
_chemical_formula_sum 'C30 H44 Cl2 N4 Pt'
_chemical_formula_weight 726.68
_space_group_crystal_system monoclinic
_space_group_IT_number 14
_space_group_name_Hall '-P 2ybc'
_space_group_name_H-M_alt 'P 1 21/c 1'
_atom_sites_solution_hydrogens geom
_atom_sites_solution_primary direct
_atom_sites_solution_secondary difmap
_audit_creation_method SHELXL-2014/7
_cell_angle_alpha 90
_cell_angle_beta 117.997(2)
_cell_angle_gamma 90
_cell_formula_units_Z 2
_cell_length_a 13.9644(15)
_cell_length_b 8.6246(9)
_cell_length_c 14.0947(15)
_cell_measurement_reflns_used 9700
_cell_measurement_temperature 100(2)
_cell_measurement_theta_max 28.0
_cell_measurement_theta_min 2.0
_cell_volume 1498.9(3)
_computing_cell_refinement 'Bruker APEX2 (Bruker, 2014)'
_computing_data_collection 'Bruker APEX2 (Bruker, 2014)'
_computing_data_reduction 'Bruker Apex2 SAINT (Bruker, 2014)'
_computing_molecular_graphics 'XP in SHELXTL-plus, Bruker 2014'
_computing_publication_material 'SHELXL2014/7, Sheldrick, G. M. 2014'
_computing_structure_refinement 'SHELXL2014/7, Sheldrick G. M. 2014'
_computing_structure_solution 'SHELXL2014/7, Sheldrick G. M. 2014'
_diffrn_ambient_temperature 100(2)
_diffrn_measured_fraction_theta_full 1.000
_diffrn_measured_fraction_theta_max 0.999
_diffrn_measurement_device_type 'Bruker APEX-II DUO'
_diffrn_measurement_method 'phi and omega scans'
_diffrn_radiation_type MoK\a
_diffrn_radiation_wavelength 0.71073
_diffrn_reflns_av_R_equivalents 0.0202
_diffrn_reflns_av_unetI/netI 0.0085
_diffrn_reflns_Laue_measured_fraction_full 1.000
_diffrn_reflns_Laue_measured_fraction_max 0.999
_diffrn_reflns_limit_h_max 19
_diffrn_reflns_limit_h_min -19
_diffrn_reflns_limit_k_max 12
_diffrn_reflns_limit_k_min -12
_diffrn_reflns_limit_l_max 20
_diffrn_reflns_limit_l_min -20
_diffrn_reflns_number 53153
_diffrn_reflns_point_group_measured_fraction_full 1.000
_diffrn_reflns_point_group_measured_fraction_max 0.999
_diffrn_reflns_theta_full 27.500
_diffrn_reflns_theta_max 30.509
_diffrn_reflns_theta_min 1.652
_diffrn_source 'fine-focus sealed tube'
_exptl_absorpt_coefficient_mu 4.885
_exptl_absorpt_correction_T_max 0.8225
_exptl_absorpt_correction_T_min 0.4679
_exptl_absorpt_correction_type analytical
_exptl_absorpt_process_details 'based on measured indexed crystal faces, Bruker SHELXTL2014 (Sheldrick, 2014)'
_exptl_crystal_colour colourless
_exptl_crystal_density_diffrn 1.610
_exptl_crystal_description plate
_exptl_crystal_F_000 728
_exptl_crystal_size_max 0.400
_exptl_crystal_size_mid 0.117
_exptl_crystal_size_min 0.068
_refine_diff_density_max 0.564
_refine_diff_density_min -0.348
_refine_diff_density_rms 0.095
_refine_ls_extinction_method none
_refine_ls_goodness_of_fit_ref 1.090
_refine_ls_hydrogen_treatment constr
_refine_ls_matrix_type full
_refine_ls_number_parameters 171
_refine_ls_number_reflns 4577
_refine_ls_number_restraints 0
_refine_ls_restrained_S_all 1.090
_refine_ls_R_factor_all 0.0164
_refine_ls_R_factor_gt 0.0120
_refine_ls_shift/su_max 0.001
_refine_ls_shift/su_mean 0.000
_refine_ls_structure_factor_coef Fsqd
_refine_ls_weighting_details 'w=1/[\s^2^(Fo^2^)+(0.0183P)^2^+0.4932P] where P=(Fo^2^+2Fc^2^)/3'
_refine_ls_weighting_scheme calc
_refine_ls_wR_factor_gt 0.0318
_refine_ls_wR_factor_ref 0.0335
_reflns_Friedel_coverage 0.000
_reflns_number_gt 3778
_reflns_number_total 4577
_reflns_threshold_expression 'I > 2\s(I)'
_cod_data_source_file jp9b07079_si_003.cif
_cod_data_source_block dave1
_cod_original_sg_symbol_H-M 'P 21/c'
_cod_database_code 1552731
_shelx_shelxl_version_number 2014/7
_shelx_space_group_comment
; 
The symmetry employed for this shelxl refinement is uniquely defined 
by the following loop, which should always be used as a source of 
symmetry information in preference to the above space-group names. 
They are only intended as comments. 
;
_shelx_estimated_absorpt_t_min 0.245
_shelx_estimated_absorpt_t_max 0.732

loop_
_space_group_symop_operation_xyz
'x, y, z'
'-x, y+1/2, -z+1/2'
'-x, -y, -z'
'x, -y-1/2, z-1/2'

loop_
_atom_site_label
_atom_site_type_symbol
_atom_site_fract_x
_atom_site_fract_y
_atom_site_fract_z
_atom_site_U_iso_or_equiv
_atom_site_adp_type
_atom_site_occupancy
_atom_site_site_symmetry_order
_atom_site_calc_flag
_atom_site_refinement_flags_posn
_atom_site_refinement_flags_adp
_atom_site_refinement_flags_occupancy
Pt1 Pt 0.5000 0.5000 0.5000 0.01150(2) Uani 1 2 d S . P
Cl1 Cl 0.50141(2) 0.23120(4) 0.50556(2) 0.01596(6) Uani 1 1 d . . .
N1 N 0.57909(9) 0.52849(13) 0.33253(9) 0.0145(2) Uani 1 1 d . . .
N2 N 0.70575(9) 0.44129(14) 0.48512(9) 0.0151(2) Uani 1 1 d . . .
C1 C 0.60104(11) 0.49138(13) 0.43452(11) 0.0137(2) Uani 1 1 d . . .
C2 C 0.66961(11) 0.50055(13) 0.31763(11) 0.0141(2) Uani 1 1 d . . .
C3 C 0.68707(12) 0.51926(15) 0.22874(12) 0.0188(3) Uani 1 1 d . . .
H3A H 0.6314 0.5546 0.1616 0.023 Uiso 1 1 calc R U .
C4 C 0.79055(13) 0.48337(16) 0.24374(13) 0.0222(3) Uani 1 1 d . . .
H4A H 0.8059 0.4946 0.1852 0.027 Uiso 1 1 calc R U .
C5 C 0.87240(12) 0.43133(17) 0.34251(12) 0.0222(3) Uani 1 1 d . . .
H5A H 0.9419 0.4083 0.3494 0.027 Uiso 1 1 calc R U .
C6 C 0.85460(11) 0.41245(16) 0.43110(11) 0.0193(3) Uani 1 1 d . . .
H6A H 0.9103 0.3775 0.4984 0.023 Uiso 1 1 calc R U .
C7 C 0.75107(11) 0.44737(16) 0.41601(10) 0.0155(2) Uani 1 1 d . . .
C8 C 0.47375(11) 0.58205(15) 0.24783(10) 0.0153(2) Uani 1 1 d . . .
H8A H 0.4856 0.6506 0.1979 0.018 Uiso 1 1 calc R U .
H8B H 0.4372 0.6437 0.2807 0.018 Uiso 1 1 calc R U .
C9 C 0.40028(11) 0.44786(17) 0.18455(10) 0.0158(2) Uani 1 1 d . . .
H9A H 0.4408 0.3775 0.1607 0.019 Uiso 1 1 calc R U .
H9B H 0.3796 0.3882 0.2321 0.019 Uiso 1 1 calc R U .
C10 C 0.29803(12) 0.50352(14) 0.08681(12) 0.0177(2) Uani 1 1 d . . .
H10A H 0.2566 0.5724 0.1104 0.021 Uiso 1 1 calc R U .
H10B H 0.3184 0.5641 0.0394 0.021 Uiso 1 1 calc R U .
C11 C 0.22732(12) 0.36761(17) 0.02462(12) 0.0244(3) Uani 1 1 d . . .
H11B H 0.2669 0.3025 -0.0022 0.037 Uiso 1 1 calc R U .
H11C H 0.1609 0.4064 -0.0361 0.037 Uiso 1 1 calc R U .
H11A H 0.2085 0.3062 0.0720 0.037 Uiso 1 1 calc R U .
C12 C 0.76596(11) 0.39940(16) 0.59865(10) 0.0171(2) Uani 1 1 d . . .
H12A H 0.8173 0.3147 0.6074 0.020 Uiso 1 1 calc R U .
H12B H 0.7147 0.3606 0.6234 0.020 Uiso 1 1 calc R U .
C13 C 0.82876(12) 0.53684(17) 0.66816(11) 0.0184(3) Uani 1 1 d . . .
H13A H 0.8717 0.5853 0.6367 0.022 Uiso 1 1 calc R U .
H13B H 0.7767 0.6152 0.6677 0.022 Uiso 1 1 calc R U .
C14 C 0.90455(13) 0.49023(15) 0.78366(12) 0.0211(3) Uani 1 1 d . . .
H14B H 0.9559 0.4107 0.7841 0.025 Uiso 1 1 calc R U .
H14A H 0.8615 0.4435 0.8156 0.025 Uiso 1 1 calc R U .
C15 C 0.96836(14) 0.62741(18) 0.85210(12) 0.0268(3) Uani 1 1 d . . .
H15C H 0.9179 0.7068 0.8516 0.040 Uiso 1 1 calc R U .
H15A H 1.0137 0.6711 0.8228 0.040 Uiso 1 1 calc R U .
H15B H 1.0145 0.5927 0.9260 0.040 Uiso 1 1 calc R U .

loop_
_atom_site_aniso_label
_atom_site_aniso_U_11
_atom_site_aniso_U_22
_atom_site_aniso_U_33
_atom_site_aniso_U_23
_atom_site_aniso_U_13
_atom_site_aniso_U_12
Pt1 0.00998(3) 0.01281(3) 0.00973(3) 0.00002(2) 0.00299(2) -0.00023(2)
Cl1 0.01861(14) 0.01227(12) 0.01770(13) -0.00083(11) 0.00908(12) -0.00105(11)
N1 0.0125(5) 0.0170(5) 0.0121(5) 0.0000(4) 0.0043(4) 0.0005(4)
N2 0.0134(5) 0.0160(5) 0.0139(5) 0.0017(4) 0.0048(4) 0.0011(4)
C1 0.0125(5) 0.0136(5) 0.0123(5) -0.0010(4) 0.0035(4) -0.0011(4)
C2 0.0127(5) 0.0145(5) 0.0141(5) -0.0012(4) 0.0055(5) -0.0011(5)
C3 0.0197(7) 0.0217(7) 0.0150(6) -0.0008(5) 0.0082(5) -0.0011(5)
C4 0.0235(7) 0.0258(8) 0.0215(7) -0.0027(5) 0.0140(6) -0.0022(5)
C5 0.0180(7) 0.0223(7) 0.0288(7) -0.0031(6) 0.0129(6) -0.0001(5)
C6 0.0160(6) 0.0176(6) 0.0219(6) 0.0001(5) 0.0070(5) 0.0004(5)
C7 0.0162(6) 0.0132(5) 0.0157(6) -0.0002(5) 0.0063(5) -0.0005(5)
C8 0.0137(6) 0.0157(6) 0.0126(5) 0.0004(4) 0.0029(5) 0.0011(5)
C9 0.0141(6) 0.0147(5) 0.0142(6) 0.0003(5) 0.0030(5) 0.0005(5)
C10 0.0138(6) 0.0175(6) 0.0161(6) 0.0002(5) 0.0022(5) 0.0010(5)
C11 0.0179(7) 0.0239(7) 0.0223(7) -0.0010(5) 0.0020(6) -0.0023(5)
C12 0.0147(6) 0.0189(6) 0.0135(5) 0.0034(5) 0.0033(5) 0.0006(5)
C13 0.0160(6) 0.0211(6) 0.0144(6) 0.0026(5) 0.0040(5) 0.0006(5)
C14 0.0202(7) 0.0219(7) 0.0140(6) 0.0012(5) 0.0020(5) -0.0011(5)
C15 0.0263(8) 0.0258(8) 0.0195(7) -0.0036(5) 0.0034(6) -0.0031(6)

loop_
_atom_type_symbol
_atom_type_description
_atom_type_scat_dispersion_real
_atom_type_scat_dispersion_imag
_atom_type_scat_source
C C 0.0033 0.0016 'International Tables Vol C Tables 4.2.6.8 and 6.1.1.4'
H H 0.0000 0.0000 'International Tables Vol C Tables 4.2.6.8 and 6.1.1.4'
N N 0.0061 0.0033 'International Tables Vol C Tables 4.2.6.8 and 6.1.1.4'
Cl Cl 0.1484 0.1585 'International Tables Vol C Tables 4.2.6.8 and 6.1.1.4'
Pt Pt -1.7033 8.3905 'International Tables Vol C Tables 4.2.6.8 and 6.1.1.4'

loop_
_geom_angle_atom_site_label_1
_geom_angle_atom_site_label_2
_geom_angle_atom_site_label_3
_geom_angle
_geom_angle_site_symmetry_1
_geom_angle_site_symmetry_3
C1 Pt1 C1 180.0 . 3_666
C1 Pt1 Cl1 88.97(3) . .
C1 Pt1 Cl1 91.03(3) 3_666 .
C1 Pt1 Cl1 91.03(3) . 3_666
C1 Pt1 Cl1 88.97(3) 3_666 3_666
Cl1 Pt1 Cl1 180.0 . 3_666
C1 N1 C2 110.34(11) . .
C1 N1 C8 125.20(11) . .
C2 N1 C8 124.38(11) . .
C1 N2 C7 110.57(11) . .
C1 N2 C12 125.20(11) . .
C7 N2 C12 124.04(11) . .
N1 C1 N2 106.38(11) . .
N1 C1 Pt1 128.02(10) . .
N2 C1 Pt1 125.57(10) . .
C3 C2 C7 121.77(13) . .
C3 C2 N1 131.92(13) . .
C7 C2 N1 106.30(11) . .
C2 C3 C4 116.39(14) . .
C2 C3 H3A 121.8 . .
C4 C3 H3A 121.8 . .
C3 C4 C5 121.84(14) . .
C3 C4 H4A 119.1 . .
C5 C4 H4A 119.1 . .
C6 C5 C4 121.61(13) . .
C6 C5 H5A 119.2 . .
C4 C5 H5A 119.2 . .
C7 C6 C5 116.58(13) . .
C7 C6 H6A 121.7 . .
C5 C6 H6A 121.7 . .
N2 C7 C6 131.83(12) . .
N2 C7 C2 106.37(11) . .
C6 C7 C2 121.79(12) . .
N1 C8 C9 112.27(11) . .
N1 C8 H8A 109.2 . .
C9 C8 H8A 109.2 . .
N1 C8 H8B 109.2 . .
C9 C8 H8B 109.2 . .
H8A C8 H8B 107.9 . .
C10 C9 C8 112.16(11) . .
C10 C9 H9A 109.2 . .
C8 C9 H9A 109.2 . .
C10 C9 H9B 109.2 . .
C8 C9 H9B 109.2 . .
H9A C9 H9B 107.9 . .
C11 C10 C9 111.00(11) . .
C11 C10 H10A 109.4 . .
C9 C10 H10A 109.4 . .
C11 C10 H10B 109.4 . .
C9 C10 H10B 109.4 . .
H10A C10 H10B 108.0 . .
C10 C11 H11B 109.5 . .
C10 C11 H11C 109.5 . .
H11B C11 H11C 109.5 . .
C10 C11 H11A 109.5 . .
H11B C11 H11A 109.5 . .
H11C C11 H11A 109.5 . .
N2 C12 C13 111.90(11) . .
N2 C12 H12A 109.2 . .
C13 C12 H12A 109.2 . .
N2 C12 H12B 109.2 . .
C13 C12 H12B 109.2 . .
H12A C12 H12B 107.9 . .
C14 C13 C12 112.54(12) . .
C14 C13 H13A 109.1 . .
C12 C13 H13A 109.1 . .
C14 C13 H13B 109.1 . .
C12 C13 H13B 109.1 . .
H13A C13 H13B 107.8 . .
C13 C14 C15 112.27(12) . .
C13 C14 H14B 109.1 . .
C15 C14 H14B 109.1 . .
C13 C14 H14A 109.1 . .
C15 C14 H14A 109.1 . .
H14B C14 H14A 107.9 . .
C14 C15 H15C 109.5 . .
C14 C15 H15A 109.5 . .
H15C C15 H15A 109.5 . .
C14 C15 H15B 109.5 . .
H15C C15 H15B 109.5 . .
H15A C15 H15B 109.5 . .

loop_
_geom_bond_atom_site_label_1
_geom_bond_atom_site_label_2
_geom_bond_distance
_geom_bond_site_symmetry_2
Pt1 C1 2.0176(14) .
Pt1 C1 2.0176(14) 3_666
Pt1 Cl1 2.3194(4) .
Pt1 Cl1 2.3194(4) 3_666
N1 C1 1.3599(17) .
N1 C2 1.3960(17) .
N1 C8 1.4675(17) .
N2 C1 1.3617(17) .
N2 C7 1.3896(17) .
N2 C12 1.4612(16) .
C2 C3 1.3935(19) .
C2 C7 1.3950(18) .
C3 C4 1.394(2) .
C3 H3A 0.9500 .
C4 C5 1.397(2) .
C4 H4A 0.9500 .
C5 C6 1.392(2) .
C5 H5A 0.9500 .
C6 C7 1.3919(19) .
C6 H6A 0.9500 .
C8 C9 1.5260(19) .
C8 H8A 0.9900 .
C8 H8B 0.9900 .
C9 C10 1.5232(19) .
C9 H9A 0.9900 .
C9 H9B 0.9900 .
C10 C11 1.5181(19) .
C10 H10A 0.9900 .
C10 H10B 0.9900 .
C11 H11B 0.9800 .
C11 H11C 0.9800 .
C11 H11A 0.9800 .
C12 C13 1.526(2) .
C12 H12A 0.9900 .
C12 H12B 0.9900 .
C13 C14 1.521(2) .
C13 H13A 0.9900 .
C13 H13B 0.9900 .
C14 C15 1.522(2) .
C14 H14B 0.9900 .
C14 H14A 0.9900 .
C15 H15C 0.9800 .
C15 H15A 0.9800 .
C15 H15B 0.9800 .
